data_8107023
loop_
_publ_author_name
'Karrouchi, Khalid'
'Radi, Smaail'
'Ansar, Mhammed'
'Taoufik, Jamal'
'Ghabbour, Hazem A.'
'Mabkhot, Yahia N.'

_publ_section_title
;
 Crystal structure of
 N&#x2032;-(4-nitrobenzylidene)-5-phenyl-1H-pyrazole-3-carbohydrazide,
 C17H13N5O3
;
_journal_issue 3
_journal_name_full 'Zeitschrift f\"ur Kristallographie - New Crystal Structures'
_journal_page_first 839
_journal_page_last 841
_journal_paper_doi 10.1515/ncrs-2015-0287
_journal_volume 231
_journal_year 2016
_chemical_formula_sum 'C17 H13 N5 O3'
_chemical_formula_weight 335.32
_space_group_crystal_system monoclinic
_space_group_IT_number 14
_space_group_name_Hall '-P 2ybc'
_space_group_name_H-M_alt 'P 1 21/c 1'
_atom_sites_solution_hydrogens mixed
_cell_angle_alpha 90
_cell_angle_beta 97.224(2)
_cell_angle_gamma 90
_cell_formula_units_Z 4
_cell_length_a 20.1049(8)
_cell_length_b 11.1534(4)
_cell_length_c 6.8890(3)
_cell_measurement_reflns_used 6566
_cell_measurement_temperature 100(2)
_cell_measurement_theta_max 30.87
_cell_measurement_theta_min 2.74
_cell_volume 1532.51(11)
_computing_cell_refinement 'Bruker SAINT'
_computing_data_collection 'Bruker APEX2'
_computing_data_reduction 'Bruker SAINT'
_computing_molecular_graphics 'Bruker SHELXTL'
_computing_publication_material 'Bruker SHELXTL'
_computing_structure_refinement 'SHELXL-2014 (Sheldrick 2014)'
_computing_structure_solution 'SHELXS-97 (Sheldrick 2008)'
_diffrn_ambient_temperature 100(2)
_diffrn_measured_fraction_theta_full 0.999
_diffrn_measured_fraction_theta_max 0.999
_diffrn_measurement_device_type 'Bruker APEX-II D8 venture'
_diffrn_measurement_method '\f and \w scans'
_diffrn_radiation_monochromator graphite
_diffrn_radiation_source 'fine-focus micro tube'
_diffrn_radiation_type MoK\a
_diffrn_radiation_wavelength 0.71073
_diffrn_reflns_av_R_equivalents 0.0753
_diffrn_reflns_av_unetI/netI 0.0739
_diffrn_reflns_Laue_measured_fraction_full 0.999
_diffrn_reflns_Laue_measured_fraction_max 0.999
_diffrn_reflns_limit_h_max 23
_diffrn_reflns_limit_h_min -23
_diffrn_reflns_limit_k_max 13
_diffrn_reflns_limit_k_min -13
_diffrn_reflns_limit_l_max 8
_diffrn_reflns_limit_l_min -8
_diffrn_reflns_number 13444
_diffrn_reflns_point_group_measured_fraction_full 0.999
_diffrn_reflns_point_group_measured_fraction_max 0.999
_diffrn_reflns_theta_full 24.998
_diffrn_reflns_theta_max 24.998
_diffrn_reflns_theta_min 2.092
_exptl_absorpt_coefficient_mu 0.104
_exptl_absorpt_correction_T_max 0.934
_exptl_absorpt_correction_T_min 0.911
_exptl_absorpt_correction_type multi-scan
_exptl_absorpt_process_details SADABS_Bruker_2014
_exptl_crystal_colour yellow
_exptl_crystal_density_diffrn 1.453
_exptl_crystal_description plate
_exptl_crystal_F_000 696
_exptl_crystal_size_max 0.517
_exptl_crystal_size_mid 0.347
_exptl_crystal_size_min 0.089
_refine_diff_density_max 0.258
_refine_diff_density_min -0.408
_refine_diff_density_rms 0.083
_refine_ls_extinction_coef .
_refine_ls_extinction_method none
_refine_ls_goodness_of_fit_ref 1.033
_refine_ls_hydrogen_treatment mixed
_refine_ls_matrix_type full
_refine_ls_number_parameters 234
_refine_ls_number_reflns 2698
_refine_ls_number_restraints 0
_refine_ls_restrained_S_all 1.033
_refine_ls_R_factor_all 0.0619
_refine_ls_R_factor_gt 0.0451
_refine_ls_shift/su_max 0.000
_refine_ls_shift/su_mean 0.000
_refine_ls_structure_factor_coef Fsqd
_refine_ls_weighting_details 'w=1/[\s^2^(Fo^2^)+(0.0483P)^2^+0.3330P] where P=(Fo^2^+2Fc^2^)/3'
_refine_ls_weighting_scheme calc
_refine_ls_wR_factor_gt 0.1054
_refine_ls_wR_factor_ref 0.1153
_reflns_Friedel_coverage 0.000
_reflns_Friedel_fraction_full .
_reflns_Friedel_fraction_max .
_reflns_number_gt 2142
_reflns_number_total 2698
_reflns_threshold_expression 'I > 2\s(I)'
_cod_data_source_file suppl_ncrs-2015-0287_suppl.cif
_cod_data_source_block a_A
_cod_original_sg_symbol_H-M 'P 21/c'
_cod_database_code 8107023
_shelx_space_group_comment
;
The symmetry employed for this shelxl refinement is uniquely defined
by the following loop, which should always be used as a source of
symmetry information in preference to the above space-group names.
They are only intended as comments.
;
_shelx_estimated_absorpt_t_min 0.948
_shelx_estimated_absorpt_t_max 0.991

loop_
_space_group_symop_operation_xyz
'x, y, z'
'-x, y+1/2, -z+1/2'
'-x, -y, -z'
'x, -y-1/2, z-1/2'

loop_
_atom_site_label
_atom_site_type_symbol
_atom_site_fract_x
_atom_site_fract_y
_atom_site_fract_z
_atom_site_U_iso_or_equiv
_atom_site_adp_type
_atom_site_occupancy
_atom_site_site_symmetry_order
_atom_site_calc_flag
_atom_site_refinement_flags_posn
_atom_site_refinement_flags_adp
_atom_site_refinement_flags_occupancy
_atom_site_disorder_assembly
_atom_site_disorder_group
O1 O 0.39760(6) 0.22941(10) 0.5772(2) 0.0218(3) Uani 1 1 d . . . . .
O2 O -0.03009(7) 0.27707(12) 0.0581(2) 0.0314(4) Uani 1 1 d . . . . .
O3 O -0.05818(6) 0.45500(12) 0.1443(2) 0.0305(4) Uani 1 1 d . . . . .
N1 N 0.54286(7) 0.51513(13) 0.8137(2) 0.0156(4) Uani 1 1 d . . . . .
N2 N 0.47833(7) 0.50306(12) 0.7357(2) 0.0156(4) Uani 1 1 d . . . . .
N3 N 0.35352(7) 0.41374(13) 0.6146(2) 0.0174(4) Uani 1 1 d . . . . .
N4 N 0.29103(7) 0.37734(13) 0.5330(2) 0.0185(4) Uani 1 1 d . . . . .
N5 N -0.01751(7) 0.37268(14) 0.1439(2) 0.0220(4) Uani 1 1 d . . . . .
C1 C 0.66706(9) 0.28967(15) 1.0231(3) 0.0167(4) Uani 1 1 d . . . . .
H1A H 0.6355 0.2278 1.0362 0.020 Uiso 1 1 calc R U . . .
C2 C 0.73379(9) 0.27241(15) 1.0962(3) 0.0178(4) Uani 1 1 d . . . . .
H2A H 0.7476 0.1994 1.1601 0.021 Uiso 1 1 calc R U . . .
C3 C 0.78039(9) 0.36160(16) 1.0759(3) 0.0195(4) Uani 1 1 d . . . . .
H3A H 0.8264 0.3490 1.1216 0.023 Uiso 1 1 calc R U . . .
C4 C 0.75940(9) 0.46948(16) 0.9884(3) 0.0191(4) Uani 1 1 d . . . . .
H4A H 0.7911 0.5314 0.9775 0.023 Uiso 1 1 calc R U . . .
C5 C 0.69273(9) 0.48787(15) 0.9169(3) 0.0168(4) Uani 1 1 d . . . . .
H5A H 0.6789 0.5624 0.8584 0.020 Uiso 1 1 calc R U . . .
C6 C 0.64561(8) 0.39656(15) 0.9307(2) 0.0148(4) Uani 1 1 d . . . . .
C7 C 0.57492(9) 0.40801(14) 0.8452(2) 0.0141(4) Uani 1 1 d . . . . .
C8 C 0.52872(8) 0.32124(15) 0.7804(3) 0.0154(4) Uani 1 1 d . . . . .
H8A H 0.5352 0.2369 0.7807 0.018 Uiso 1 1 calc R U . . .
C9 C 0.47006(8) 0.38425(14) 0.7140(2) 0.0137(4) Uani 1 1 d . . . . .
C10 C 0.40524(8) 0.33434(15) 0.6303(3) 0.0151(4) Uani 1 1 d . . . . .
C11 C 0.24510(9) 0.45630(15) 0.5293(3) 0.0187(4) Uani 1 1 d . . . . .
H11A H 0.2552 0.5325 0.5873 0.022 Uiso 1 1 calc R U . . .
C12 C 0.17692(9) 0.43088(16) 0.4367(3) 0.0180(4) Uani 1 1 d . . . . .
C13 C 0.16062(9) 0.31967(16) 0.3467(3) 0.0211(4) Uani 1 1 d . . . . .
H13A H 0.1936 0.2585 0.3507 0.025 Uiso 1 1 calc R U . . .
C14 C 0.09653(9) 0.29882(16) 0.2521(3) 0.0198(4) Uani 1 1 d . . . . .
H14A H 0.0849 0.2239 0.1915 0.024 Uiso 1 1 calc R U . . .
C15 C 0.05011(9) 0.39082(16) 0.2491(3) 0.0188(4) Uani 1 1 d . . . . .
C16 C 0.06463(9) 0.50035(16) 0.3367(3) 0.0211(4) Uani 1 1 d . . . . .
H16A H 0.0315 0.5614 0.3320 0.025 Uiso 1 1 calc R U . . .
C17 C 0.12837(9) 0.51942(16) 0.4314(3) 0.0213(4) Uani 1 1 d . . . . .
H17A H 0.1391 0.5942 0.4937 0.026 Uiso 1 1 calc R U . . .
H1N1 H 0.5602(11) 0.5902(19) 0.843(3) 0.039(6) Uiso 1 1 d . . . . .
H1N3 H 0.3609(9) 0.4859(17) 0.656(3) 0.018(5) Uiso 1 1 d . . . . .

loop_
_atom_site_aniso_label
_atom_site_aniso_U_11
_atom_site_aniso_U_22
_atom_site_aniso_U_33
_atom_site_aniso_U_23
_atom_site_aniso_U_13
_atom_site_aniso_U_12
O1 0.0172(7) 0.0139(7) 0.0324(8) -0.0027(5) -0.0042(6) 0.0001(5)
O2 0.0265(8) 0.0283(8) 0.0370(9) -0.0035(7) -0.0057(6) -0.0088(6)
O3 0.0147(7) 0.0357(8) 0.0404(9) 0.0015(7) 0.0006(6) 0.0056(6)
N1 0.0118(8) 0.0131(8) 0.0211(9) -0.0003(6) -0.0006(6) -0.0015(6)
N2 0.0116(8) 0.0163(8) 0.0184(9) 0.0004(6) -0.0002(6) -0.0007(6)
N3 0.0119(8) 0.0142(8) 0.0248(9) -0.0027(7) -0.0025(7) -0.0006(6)
N4 0.0139(8) 0.0203(8) 0.0211(9) 0.0022(6) 0.0011(7) 0.0012(7)
N5 0.0151(8) 0.0273(9) 0.0230(9) 0.0026(7) -0.0003(7) -0.0050(7)
C1 0.0158(9) 0.0167(9) 0.0180(10) -0.0002(7) 0.0039(8) -0.0023(7)
C2 0.0176(10) 0.0194(9) 0.0159(10) 0.0006(7) 0.0002(8) 0.0037(8)
C3 0.0132(10) 0.0271(10) 0.0175(10) -0.0031(8) -0.0003(8) 0.0021(8)
C4 0.0168(10) 0.0213(9) 0.0200(10) -0.0046(8) 0.0048(8) -0.0058(8)
C5 0.0168(10) 0.0165(9) 0.0174(10) -0.0012(7) 0.0036(8) -0.0001(7)
C6 0.0117(9) 0.0178(9) 0.0154(9) -0.0027(7) 0.0035(7) 0.0014(7)
C7 0.0151(9) 0.0145(8) 0.0131(9) 0.0015(7) 0.0038(7) 0.0009(7)
C8 0.0151(10) 0.0116(8) 0.0194(10) -0.0003(7) 0.0021(8) 0.0010(7)
C9 0.0138(9) 0.0119(8) 0.0153(10) -0.0005(7) 0.0018(7) 0.0001(7)
C10 0.0152(9) 0.0142(9) 0.0159(10) 0.0016(7) 0.0022(7) 0.0006(7)
C11 0.0203(10) 0.0163(9) 0.0199(10) -0.0013(7) 0.0045(8) -0.0012(8)
C12 0.0196(10) 0.0206(9) 0.0142(10) 0.0024(7) 0.0040(8) -0.0026(8)
C13 0.0176(10) 0.0211(10) 0.0255(11) 0.0045(8) 0.0056(8) 0.0040(8)
C14 0.0188(10) 0.0210(9) 0.0196(11) 0.0012(8) 0.0024(8) -0.0026(8)
C15 0.0128(9) 0.0256(10) 0.0180(10) 0.0036(8) 0.0019(8) -0.0032(8)
C16 0.0154(10) 0.0242(10) 0.0243(11) 0.0016(8) 0.0046(8) 0.0012(8)
C17 0.0197(10) 0.0197(9) 0.0244(11) -0.0031(8) 0.0023(8) -0.0016(8)

loop_
_atom_type_symbol
_atom_type_description
_atom_type_scat_dispersion_real
_atom_type_scat_dispersion_imag
_atom_type_scat_source
C C 0.0033 0.0016 'International Tables Vol C Tables 4.2.6.8 and 6.1.1.4'
H H 0.0000 0.0000 'International Tables Vol C Tables 4.2.6.8 and 6.1.1.4'
N N 0.0061 0.0033 'International Tables Vol C Tables 4.2.6.8 and 6.1.1.4'
O O 0.0106 0.0060 'International Tables Vol C Tables 4.2.6.8 and 6.1.1.4'

loop_
_geom_angle_atom_site_label_1
_geom_angle_atom_site_label_2
_geom_angle_atom_site_label_3
_geom_angle
_geom_angle_site_symmetry_1
_geom_angle_site_symmetry_3
N2 N1 C7 112.87(14) . .
N2 N1 H1N1 119.8(13) . .
C7 N1 H1N1 127.3(13) . .
C9 N2 N1 104.05(13) . .
C10 N3 N4 119.45(15) . .
C10 N3 H1N3 119.0(13) . .
N4 N3 H1N3 121.6(13) . .
C11 N4 N3 115.33(15) . .
O2 N5 O3 123.49(15) . .
O2 N5 C15 118.50(15) . .
O3 N5 C15 118.00(15) . .
C2 C1 C6 120.96(16) . .
C2 C1 H1A 119.5 . .
C6 C1 H1A 119.5 . .
C1 C2 C3 119.98(16) . .
C1 C2 H2A 120.0 . .
C3 C2 H2A 120.0 . .
C2 C3 C4 119.59(17) . .
C2 C3 H3A 120.2 . .
C4 C3 H3A 120.2 . .
C5 C4 C3 120.75(16) . .
C5 C4 H4A 119.6 . .
C3 C4 H4A 119.6 . .
C4 C5 C6 120.03(16) . .
C4 C5 H5A 120.0 . .
C6 C5 H5A 120.0 . .
C1 C6 C5 118.64(16) . .
C1 C6 C7 118.94(15) . .
C5 C6 C7 122.39(16) . .
N1 C7 C8 106.18(15) . .
N1 C7 C6 123.57(15) . .
C8 C7 C6 130.25(15) . .
C7 C8 C9 105.04(15) . .
C7 C8 H8A 127.5 . .
C9 C8 H8A 127.5 . .
N2 C9 C8 111.85(15) . .
N2 C9 C10 120.68(15) . .
C8 C9 C10 127.48(15) . .
O1 C10 N3 122.02(16) . .
O1 C10 C9 123.34(15) . .
N3 C10 C9 114.63(15) . .
N4 C11 C12 120.73(16) . .
N4 C11 H11A 119.6 . .
C12 C11 H11A 119.6 . .
C17 C12 C13 119.50(17) . .
C17 C12 C11 119.40(16) . .
C13 C12 C11 121.05(16) . .
C14 C13 C12 120.36(17) . .
C14 C13 H13A 119.8 . .
C12 C13 H13A 119.8 . .
C15 C14 C13 117.82(17) . .
C15 C14 H14A 121.1 . .
C13 C14 H14A 121.1 . .
C16 C15 C14 123.03(17) . .
C16 C15 N5 117.99(16) . .
C14 C15 N5 118.96(16) . .
C17 C16 C15 118.49(17) . .
C17 C16 H16A 120.8 . .
C15 C16 H16A 120.8 . .
C16 C17 C12 120.79(17) . .
C16 C17 H17A 119.6 . .
C12 C17 H17A 119.6 . .

loop_
_geom_bond_atom_site_label_1
_geom_bond_atom_site_label_2
_geom_bond_distance
_geom_bond_site_symmetry_2
O1 C10 1.230(2) .
O2 N5 1.2301(19) .
O3 N5 1.2297(19) .
N1 N2 1.347(2) .
N1 C7 1.362(2) .
N1 H1N1 0.92(2) .
N2 C9 1.341(2) .
N3 C10 1.360(2) .
N3 N4 1.372(2) .
N3 H1N3 0.859(19) .
N4 C11 1.274(2) .
N5 C15 1.472(2) .
C1 C2 1.386(3) .
C1 C6 1.394(2) .
C1 H1A 0.9500 .
C2 C3 1.386(2) .
C2 H2A 0.9500 .
C3 C4 1.387(3) .
C3 H3A 0.9500 .
C4 C5 1.384(3) .
C4 H4A 0.9500 .
C5 C6 1.402(2) .
C5 H5A 0.9500 .
C6 C7 1.474(2) .
C7 C8 1.376(2) .
C8 C9 1.399(2) .
C8 H8A 0.9500 .
C9 C10 1.467(2) .
C11 C12 1.465(3) .
C11 H11A 0.9500 .
C12 C17 1.386(3) .
C12 C13 1.407(3) .
C13 C14 1.389(3) .
C13 H13A 0.9500 .
C14 C15 1.385(3) .
C14 H14A 0.9500 .
C15 C16 1.377(3) .
C16 C17 1.379(3) .
C16 H16A 0.9500 .
C17 H17A 0.9500 .

loop_
_geom_torsion_atom_site_label_1
_geom_torsion_atom_site_label_2
_geom_torsion_atom_site_label_3
_geom_torsion_atom_site_label_4
_geom_torsion
_geom_torsion_site_symmetry_1
_geom_torsion_site_symmetry_2
_geom_torsion_site_symmetry_3
_geom_torsion_site_symmetry_4
C7 N1 N2 C9 -1.18(19) . . . .
C10 N3 N4 C11 177.98(16) . . . .
C6 C1 C2 C3 -0.7(3) . . . .
C1 C2 C3 C4 2.3(3) . . . .
C2 C3 C4 C5 -1.6(3) . . . .
C3 C4 C5 C6 -0.6(3) . . . .
C2 C1 C6 C5 -1.4(3) . . . .
C2 C1 C6 C7 176.46(16) . . . .
C4 C5 C6 C1 2.1(3) . . . .
C4 C5 C6 C7 -175.74(16) . . . .
N2 N1 C7 C8 1.11(19) . . . .
N2 N1 C7 C6 -179.54(14) . . . .
C1 C6 C7 N1 156.45(16) . . . .
C5 C6 C7 N1 -25.7(3) . . . .
C1 C6 C7 C8 -24.4(3) . . . .
C5 C6 C7 C8 153.46(18) . . . .
N1 C7 C8 C9 -0.56(18) . . . .
C6 C7 C8 C9 -179.85(16) . . . .
N1 N2 C9 C8 0.79(19) . . . .
N1 N2 C9 C10 -179.54(14) . . . .
C7 C8 C9 N2 -0.15(19) . . . .
C7 C8 C9 C10 -179.79(17) . . . .
N4 N3 C10 O1 -1.6(3) . . . .
N4 N3 C10 C9 178.14(14) . . . .
N2 C9 C10 O1 167.52(16) . . . .
C8 C9 C10 O1 -12.9(3) . . . .
N2 C9 C10 N3 -12.2(2) . . . .
C8 C9 C10 N3 167.44(16) . . . .
N3 N4 C11 C12 176.74(15) . . . .
N4 C11 C12 C17 -178.66(17) . . . .
N4 C11 C12 C13 -1.1(3) . . . .
C17 C12 C13 C14 0.4(3) . . . .
C11 C12 C13 C14 -177.18(16) . . . .
C12 C13 C14 C15 0.3(3) . . . .
C13 C14 C15 C16 -0.6(3) . . . .
C13 C14 C15 N5 177.86(15) . . . .
O2 N5 C15 C16 176.91(16) . . . .
O3 N5 C15 C16 -2.0(2) . . . .
O2 N5 C15 C14 -1.7(2) . . . .
O3 N5 C15 C14 179.39(16) . . . .
C14 C15 C16 C17 0.1(3) . . . .
N5 C15 C16 C17 -178.35(15) . . . .
C15 C16 C17 C12 0.6(3) . . . .
C13 C12 C17 C16 -0.9(3) . . . .
C11 C12 C17 C16 176.71(16) . . . .
